data_7160705
loop_
_publ_author_name
'Strunin, Daniil'
'Pak, Alexandra'
'Khakina, Ekaterina'
'Solov'eva, Svetlana'
'Nelyubina, Yulia'
'Nikovskiy, Igor'

_publ_section_title
;
 Unlocking iminodioxocines and amine-bis(phenols) <i>via</i> sterically
 guided ammonia condensation: a shortcut to tunable ONO pincer ligands.
;
_journal_issue 36
_journal_name_full 'Organic &amp; biomolecular chemistry'
_journal_page_first 8332
_journal_page_last 8340
_journal_paper_doi 10.1039/d5ob01127b
_journal_volume 23
_journal_year 2025
_chemical_formula_moiety 'C38 H63 N O2'
_chemical_formula_sum 'C38 H63 N O2'
_chemical_formula_weight 565.89
_space_group_crystal_system monoclinic
_space_group_IT_number 14
_space_group_name_Hall '-P 2ybc'
_space_group_name_H-M_alt 'P 1 21/c 1'
_atom_sites_solution_hydrogens mixed
_atom_sites_solution_primary dual
_audit_creation_date 2025-06-19
_audit_creation_method
;
Olex2 1.5
(compiled 2025.04.05 svn.rf049d14d for OlexSys, GUI svn.r7217)
;
_audit_update_record
;
2025-06-19 deposited with the CCDC.	2025-08-27 downloaded from the CCDC.
;
_cell_angle_alpha 90
_cell_angle_beta 95.845(2)
_cell_angle_gamma 90
_cell_formula_units_Z 4
_cell_length_a 10.6175(10)
_cell_length_b 18.7821(17)
_cell_length_c 18.3618(17)
_cell_measurement_reflns_used 6118
_cell_measurement_temperature 120
_cell_measurement_theta_max 28.50
_cell_measurement_theta_min 2.17
_cell_volume 3642.7(6)
_computing_molecular_graphics 'Olex2 1.5 (Dolomanov et al., 2009)'
_computing_publication_material 'Olex2 1.5 (Dolomanov et al., 2009)'
_computing_structure_refinement 'XL  (Sheldrick, 2008)'
_computing_structure_solution 'SHELXT  (Sheldrick, 2015)'
_diffrn_ambient_temperature 120.00
_diffrn_measured_fraction_theta_full 1.000
_diffrn_measured_fraction_theta_max 1.000
_diffrn_measurement_device_type 'Bruker APEX-II CCD'
_diffrn_measurement_method '\f and \w scans'
_diffrn_radiation_type MoK\a
_diffrn_radiation_wavelength 0.71073
_diffrn_reflns_av_R_equivalents 0.0662
_diffrn_reflns_av_unetI/netI 0.0507
_diffrn_reflns_Laue_measured_fraction_full 1.000
_diffrn_reflns_Laue_measured_fraction_max 1.000
_diffrn_reflns_limit_h_max 14
_diffrn_reflns_limit_h_min -14
_diffrn_reflns_limit_k_max 24
_diffrn_reflns_limit_k_min -24
_diffrn_reflns_limit_l_max 24
_diffrn_reflns_limit_l_min -24
_diffrn_reflns_number 41576
_diffrn_reflns_point_group_measured_fraction_full 1.000
_diffrn_reflns_point_group_measured_fraction_max 1.000
_diffrn_reflns_theta_full 25.242
_diffrn_reflns_theta_max 27.998
_diffrn_reflns_theta_min 1.928
_exptl_absorpt_coefficient_mu 0.062
_exptl_absorpt_correction_T_max 0.7457
_exptl_absorpt_correction_T_min 0.6379
_exptl_absorpt_correction_type multi-scan
_exptl_absorpt_process_details
;
SADABS-2008/1 (Bruker,2008) was used for absorption correction.
wR2(int) was 0.1274 before and 0.0564 after correction.
The Ratio of minimum to maximum transmission is 0.8554.
The \l/2 correction factor is 0.0015.
;
_exptl_crystal_colour colourless
_exptl_crystal_colour_primary colourless
_exptl_crystal_density_diffrn 1.032
_exptl_crystal_description cube
_exptl_crystal_F_000 1256
_exptl_crystal_size_max 0.6
_exptl_crystal_size_mid 0.6
_exptl_crystal_size_min 0.6
_refine_diff_density_max 0.380
_refine_diff_density_min -0.239
_refine_diff_density_rms 0.041
_refine_ls_extinction_method none
_refine_ls_goodness_of_fit_ref 1.017
_refine_ls_hydrogen_treatment constr
_refine_ls_matrix_type full
_refine_ls_number_parameters 456
_refine_ls_number_reflns 8792
_refine_ls_number_restraints 0
_refine_ls_restrained_S_all 1.017
_refine_ls_R_factor_all 0.0958
_refine_ls_R_factor_gt 0.0548
_refine_ls_shift/su_max 0.000
_refine_ls_shift/su_mean 0.000
_refine_ls_structure_factor_coef Fsqd
_refine_ls_weighting_details 'w=1/[\s^2^(Fo^2^)+(0.0526P)^2^+1.5656P] where P=(Fo^2^+2Fc^2^)/3'
_refine_ls_weighting_scheme calc
_refine_ls_wR_factor_gt 0.1213
_refine_ls_wR_factor_ref 0.1461
_reflns_Friedel_coverage 0.000
_reflns_number_gt 5697
_reflns_number_total 8792
_reflns_threshold_expression 'I > 2\s(I)'
_cod_data_source_file d5ob01127b2.cif
_cod_data_source_block 4b
_cod_depositor_comments 'Adding full bibliography for 7160703--7160705.cif.'
_cod_database_code 7160705
_shelxl_version_number 2014/6
_shelx_space_group_comment
;
The symmetry employed for this shelxl refinement is uniquely defined
by the following loop, which should always be used as a source of
symmetry information in preference to the above space-group names.
They are only intended as comments.
;
_shelx_estimated_absorpt_t_max 0.964
_shelx_estimated_absorpt_t_min 0.964
_olex2_refinement_description
;
1. Fixed Uiso
 At 1.2 times of:
  All C(H) groups, All C(H,H) groups, All N(H) groups, All O(H) groups
 At 1.5 times of:
  All C(H,H,H) groups
2. Others
 Sof(C13')=Sof(H13D)=Sof(H13E)=Sof(H13F)=Sof(C14')=Sof(H14D)=Sof(H14E)=
 Sof(H14F)=Sof(C15')=Sof(H15D)=Sof(H15E)=Sof(H15F)=1-FVAR(1)
 Sof(C13)=Sof(H13A)=Sof(H13B)=Sof(H13C)=Sof(C14)=Sof(H14A)=Sof(H14B)=Sof(H14C)=
 Sof(C15)=Sof(H15A)=Sof(H15B)=Sof(H15C)=FVAR(1)
 Sof(C28')=Sof(H28D)=Sof(H28E)=Sof(H28F)=Sof(C29')=Sof(H29D)=Sof(H29E)=
 Sof(H29F)=Sof(C30)=Sof(H30D)=Sof(H30E)=Sof(H30F)=1-FVAR(2)
 Sof(C28)=Sof(H28A)=Sof(H28B)=Sof(H28C)=Sof(C29)=Sof(H29A)=Sof(H29B)=Sof(H29C)=
 Sof(C30')=Sof(H30A)=Sof(H30B)=Sof(H30C)=FVAR(2)
 Sof(H7)=Sof(O1)=Sof(H1B)=1-FVAR(3)
 Sof(H3)=Sof(O1')=Sof(H1')=FVAR(3)
3.a Riding coordinates:
 N1(H1A), O2(H2), O1(H1B), O1'(H1')
3.b Ternary CH refined with riding coordinates:
 C1(H1), C16(H16)
3.c Secondary CH2 refined with riding coordinates:
 C31(H31A,H31B), C32(H32A,H32B), C33(H33A,H33B), C35(H35A,H35B), C36(H36A,
 H36B), C37(H37A,H37B)
3.d Aromatic/amide H refined with riding coordinates:
 C3(H3), C5(H5), C7(H7), C20(H20), C22(H22)
3.e Idealised Me refined as rotating group:
 C9(H9A,H9B,H9C), C10(H10A,H10B,H10C), C11(H11A,H11B,H11C), C24(H24A,H24B,
 H24C), C25(H25A,H25B,H25C), C26(H26A,H26B,H26C), C34(H34A,H34B,H34C), C38(H38A,
 H38B,H38C), C13(H13A,H13B,H13C), C14(H14A,H14B,H14C), C15(H15A,H15B,H15C),
 C28(H28A,H28B,H28C), C29(H29A,H29B,H29C), C30'(H30A,H30B,H30C), C13'(H13D,H13E,
 H13F), C14'(H14D,H14E,H14F), C15'(H15D,H15E,H15F), C28'(H28D,H28E,H28F),
 C29'(H29D,H29E,H29F), C30(H30D,H30E,H30F)
;
_olex2_submission_special_instructions 'No special instructions were received'

loop_
_space_group_symop_operation_xyz
'x, y, z'
'-x, y+1/2, -z+1/2'
'-x, -y, -z'
'x, -y-1/2, z-1/2'

loop_
_atom_site_label
_atom_site_type_symbol
_atom_site_fract_x
_atom_site_fract_y
_atom_site_fract_z
_atom_site_U_iso_or_equiv
_atom_site_adp_type
_atom_site_occupancy
_atom_site_site_symmetry_order
_atom_site_calc_flag
_atom_site_refinement_flags_posn
_atom_site_refinement_flags_adp
_atom_site_refinement_flags_occupancy
_atom_site_disorder_assembly
_atom_site_disorder_group
C1 C 0.27187(15) 0.61559(8) 0.44102(9) 0.0231(3) Uani 1 1 d . . . . .
H1 H 0.2775 0.6489 0.4837 0.028 Uiso 1 1 calc R U . . .
N1 N 0.39791(13) 0.58220(7) 0.43989(7) 0.0252(3) Uani 1 1 d . . . . .
H1A H 0.3891 0.5472 0.4067 0.030 Uiso 1 1 d R U . . .
C2 C 0.23075(15) 0.65953(8) 0.37287(8) 0.0230(3) Uani 1 1 d . . . . .
O2 O 0.50876(11) 0.58710(6) 0.57513(6) 0.0290(3) Uani 1 1 d . . . . .
H2 H 0.4723 0.5627 0.5316 0.035 Uiso 1 1 d R U . . .
C3 C 0.19542(16) 0.73039(9) 0.37770(9) 0.0249(4) Uani 1 1 d . . . . .
H3 H 0.2019 0.7526 0.4244 0.030 Uiso 0.369(3) 1 calc R U P A 2
C4 C 0.15044(15) 0.77014(8) 0.31588(9) 0.0239(3) Uani 1 1 d . . . . .
C5 C 0.14807(16) 0.73613(9) 0.24841(9) 0.0250(4) Uani 1 1 d . . . . .
H5 H 0.1186 0.7622 0.2057 0.030 Uiso 1 1 calc R U . . .
C6 C 0.18673(16) 0.66556(9) 0.23985(9) 0.0239(3) Uani 1 1 d . . . . .
C7 C 0.22596(15) 0.62803(9) 0.30353(9) 0.0235(3) Uani 1 1 d . . . . .
H7 H 0.2502 0.5796 0.2998 0.028 Uiso 0.631(3) 1 calc R U P A 1
C8 C 0.10249(17) 0.84685(9) 0.32333(9) 0.0290(4) Uani 1 1 d . . . . .
C9 C 0.2060(2) 0.89495(10) 0.36208(11) 0.0391(5) Uani 1 1 d . . . . .
H9A H 0.2291 0.8774 0.4119 0.059 Uiso 1 1 calc R U . . .
H9B H 0.1740 0.9438 0.3642 0.059 Uiso 1 1 calc R U . . .
H9C H 0.2807 0.8943 0.3348 0.059 Uiso 1 1 calc R U . . .
C10 C -0.0131(2) 0.84566(11) 0.36757(11) 0.0415(5) Uani 1 1 d . . . . .
H10A H -0.0796 0.8159 0.3423 0.062 Uiso 1 1 calc R U . . .
H10B H -0.0451 0.8942 0.3721 0.062 Uiso 1 1 calc R U . . .
H10C H 0.0117 0.8261 0.4164 0.062 Uiso 1 1 calc R U . . .
C11 C 0.06165(19) 0.88044(10) 0.24871(10) 0.0369(4) Uani 1 1 d . . . . .
H11A H 0.1338 0.8814 0.2194 0.055 Uiso 1 1 calc R U . . .
H11B H 0.0321 0.9292 0.2557 0.055 Uiso 1 1 calc R U . . .
H11C H -0.0071 0.8523 0.2233 0.055 Uiso 1 1 calc R U . . .
C12 C 0.18669(18) 0.63184(10) 0.16345(9) 0.0315(4) Uani 1 1 d . . . . .
C16 C 0.49818(15) 0.63292(9) 0.42433(9) 0.0243(4) Uani 1 1 d . . . . .
H16 H 0.4650 0.6629 0.3816 0.029 Uiso 1 1 calc R U . . .
C17 C 0.53056(15) 0.68194(8) 0.48958(8) 0.0215(3) Uani 1 1 d . . . . .
C18 C 0.53981(15) 0.65639(8) 0.56179(8) 0.0212(3) Uani 1 1 d . . . . .
C19 C 0.58127(15) 0.70128(8) 0.62088(8) 0.0214(3) Uani 1 1 d . . . . .
C20 C 0.61274(15) 0.77103(9) 0.60416(9) 0.0229(3) Uani 1 1 d . . . . .
H20 H 0.6424 0.8016 0.6434 0.028 Uiso 1 1 calc R U . . .
C21 C 0.60323(15) 0.79877(9) 0.53307(9) 0.0226(3) Uani 1 1 d . . . . .
C22 C 0.56090(15) 0.75265(9) 0.47663(8) 0.0227(3) Uani 1 1 d . . . . .
H22 H 0.5524 0.7699 0.4277 0.027 Uiso 1 1 calc R U . . .
C23 C 0.59050(17) 0.67459(9) 0.70055(9) 0.0265(4) Uani 1 1 d . . . . .
C24 C 0.45821(18) 0.65401(11) 0.72061(10) 0.0377(5) Uani 1 1 d . . . . .
H24A H 0.4039 0.6963 0.7182 0.057 Uiso 1 1 calc R U . . .
H24B H 0.4652 0.6345 0.7703 0.057 Uiso 1 1 calc R U . . .
H24C H 0.4212 0.6181 0.6860 0.057 Uiso 1 1 calc R U . . .
C25 C 0.67954(18) 0.60983(10) 0.71054(10) 0.0322(4) Uani 1 1 d . . . . .
H25A H 0.6456 0.5710 0.6788 0.048 Uiso 1 1 calc R U . . .
H25B H 0.6861 0.5942 0.7617 0.048 Uiso 1 1 calc R U . . .
H25C H 0.7636 0.6231 0.6975 0.048 Uiso 1 1 calc R U . . .
C26 C 0.6440(2) 0.73183(10) 0.75488(10) 0.0415(5) Uani 1 1 d . . . . .
H26A H 0.7282 0.7462 0.7429 0.062 Uiso 1 1 calc R U . . .
H26B H 0.6503 0.7125 0.8047 0.062 Uiso 1 1 calc R U . . .
H26C H 0.5876 0.7733 0.7517 0.062 Uiso 1 1 calc R U . . .
C27 C 0.64229(17) 0.87573(9) 0.51783(10) 0.0297(4) Uani 1 1 d . . . . .
C31 C 0.17271(17) 0.55872(9) 0.45456(10) 0.0295(4) Uani 1 1 d . . . . .
H31A H 0.1641 0.5254 0.4125 0.035 Uiso 1 1 calc R U . . .
H31B H 0.2033 0.5311 0.4988 0.035 Uiso 1 1 calc R U . . .
C32 C 0.04247(16) 0.58971(9) 0.46489(9) 0.0284(4) Uani 1 1 d . . . . .
H32A H 0.0188 0.6238 0.4247 0.034 Uiso 1 1 calc R U . . .
H32B H -0.0204 0.5506 0.4605 0.034 Uiso 1 1 calc R U . . .
C33 C 0.03425(18) 0.62745(11) 0.53752(10) 0.0384(5) Uani 1 1 d . . . . .
H33A H 0.0525 0.5928 0.5778 0.046 Uiso 1 1 calc R U . . .
H33B H 0.0999 0.6650 0.5434 0.046 Uiso 1 1 calc R U . . .
C34 C -0.09456(19) 0.66101(12) 0.54383(12) 0.0452(5) Uani 1 1 d . . . . .
H34A H -0.1142 0.6947 0.5035 0.068 Uiso 1 1 calc R U . . .
H34B H -0.0931 0.6863 0.5906 0.068 Uiso 1 1 calc R U . . .
H34C H -0.1594 0.6237 0.5414 0.068 Uiso 1 1 calc R U . . .
C35 C 0.61620(17) 0.59379(9) 0.40400(9) 0.0292(4) Uani 1 1 d . . . . .
H35A H 0.6866 0.6284 0.4044 0.035 Uiso 1 1 calc R U . . .
H35B H 0.6406 0.5576 0.4420 0.035 Uiso 1 1 calc R U . . .
C36 C 0.59988(18) 0.55714(10) 0.32955(10) 0.0324(4) Uani 1 1 d . . . . .
H36A H 0.5649 0.5918 0.2922 0.039 Uiso 1 1 calc R U . . .
H36B H 0.5380 0.5179 0.3311 0.039 Uiso 1 1 calc R U . . .
C37 C 0.7238(2) 0.52709(10) 0.30675(11) 0.0392(5) Uani 1 1 d . . . . .
H37A H 0.7642 0.4976 0.3473 0.047 Uiso 1 1 calc R U . . .
H37B H 0.7041 0.4955 0.2639 0.047 Uiso 1 1 calc R U . . .
C38 C 0.8184(2) 0.58338(12) 0.28726(11) 0.0429(5) Uani 1 1 d . . . . .
H38A H 0.7818 0.6109 0.2449 0.064 Uiso 1 1 calc R U . . .
H38B H 0.8963 0.5601 0.2753 0.064 Uiso 1 1 calc R U . . .
H38C H 0.8380 0.6154 0.3290 0.064 Uiso 1 1 calc R U . . .
O1 O 0.2069(2) 0.76507(10) 0.44567(10) 0.0342(6) Uani 0.631(3) 1 d . . P A 1
H1B H 0.2775 0.7500 0.4780 0.041 Uiso 0.631(3) 1 d R U P . .
C13 C 0.3270(3) 0.6057(2) 0.15332(19) 0.0454(10) Uani 0.589(3) 1 d . . P B 1
H13A H 0.3556 0.5725 0.1927 0.068 Uiso 0.589(3) 1 calc R U P B 1
H13B H 0.3839 0.6469 0.1551 0.068 Uiso 0.589(3) 1 calc R U P B 1
H13C H 0.3274 0.5818 0.1059 0.068 Uiso 0.589(3) 1 calc R U P B 1
C14 C 0.1480(4) 0.68059(19) 0.10217(17) 0.0481(11) Uani 0.589(3) 1 d . . P B 1
H14A H 0.1523 0.6556 0.0556 0.072 Uiso 0.589(3) 1 calc R U P B 1
H14B H 0.2049 0.7218 0.1045 0.072 Uiso 0.589(3) 1 calc R U P B 1
H14C H 0.0610 0.6968 0.1057 0.072 Uiso 0.589(3) 1 calc R U P B 1
C15 C 0.1013(4) 0.56382(18) 0.15611(18) 0.0392(9) Uani 0.589(3) 1 d . . P B 1
H15A H 0.1040 0.5431 0.1073 0.059 Uiso 0.589(3) 1 calc R U P B 1
H15B H 0.0139 0.5768 0.1630 0.059 Uiso 0.589(3) 1 calc R U P B 1
H15C H 0.1325 0.5290 0.1934 0.059 Uiso 0.589(3) 1 calc R U P B 1
C28 C 0.5760(5) 0.92834(19) 0.5689(2) 0.0375(10) Uani 0.519(3) 1 d . . P C 1
H28A H 0.5946 0.9136 0.6200 0.056 Uiso 0.519(3) 1 calc R U P C 1
H28B H 0.4842 0.9275 0.5555 0.056 Uiso 0.519(3) 1 calc R U P C 1
H28C H 0.6078 0.9767 0.5628 0.056 Uiso 0.519(3) 1 calc R U P C 1
C29 C 0.6264(4) 0.89890(19) 0.44276(19) 0.0360(10) Uani 0.519(3) 1 d . . P C 1
H29A H 0.5372 0.8947 0.4236 0.054 Uiso 0.519(3) 1 calc R U P C 1
H29B H 0.6781 0.8691 0.4136 0.054 Uiso 0.519(3) 1 calc R U P C 1
H29C H 0.6532 0.9487 0.4399 0.054 Uiso 0.519(3) 1 calc R U P C 1
C30' C 0.7920(4) 0.8837(2) 0.5482(2) 0.0372(10) Uani 0.519(3) 1 d . . P C 1
H30A H 0.8195 0.9328 0.5410 0.056 Uiso 0.519(3) 1 calc R U P C 1
H30B H 0.8425 0.8511 0.5214 0.056 Uiso 0.519(3) 1 calc R U P C 1
H30C H 0.8035 0.8721 0.6005 0.056 Uiso 0.519(3) 1 calc R U P C 1
O1' O 0.2562(3) 0.55553(16) 0.30326(17) 0.0314(10) Uani 0.369(3) 1 d . . P A 2
H1' H 0.2893 0.5463 0.2584 0.038 Uiso 0.369(3) 1 d R U P A 2
C13' C 0.2730(5) 0.6787(3) 0.1193(2) 0.0396(13) Uani 0.411(3) 1 d . . P B 2
H13D H 0.3591 0.6794 0.1442 0.059 Uiso 0.411(3) 1 calc R U P B 2
H13E H 0.2396 0.7274 0.1157 0.059 Uiso 0.411(3) 1 calc R U P B 2
H13F H 0.2746 0.6589 0.0700 0.059 Uiso 0.411(3) 1 calc R U P B 2
C14' C 0.0469(5) 0.6402(3) 0.1235(3) 0.0451(14) Uani 0.411(3) 1 d . . P B 2
H14D H 0.0435 0.6203 0.0740 0.068 Uiso 0.411(3) 1 calc R U P B 2
H14E H 0.0242 0.6908 0.1205 0.068 Uiso 0.411(3) 1 calc R U P B 2
H14F H -0.0129 0.6147 0.1514 0.068 Uiso 0.411(3) 1 calc R U P B 2
C15' C 0.2231(6) 0.5580(3) 0.1640(2) 0.0436(14) Uani 0.411(3) 1 d . . P B 2
H15D H 0.2128 0.5394 0.1139 0.065 Uiso 0.411(3) 1 calc R U P B 2
H15E H 0.1693 0.5309 0.1943 0.065 Uiso 0.411(3) 1 calc R U P B 2
H15F H 0.3118 0.5535 0.1841 0.065 Uiso 0.411(3) 1 calc R U P B 2
C28' C 0.6653(4) 0.92042(19) 0.5802(2) 0.0278(9) Uani 0.481(3) 1 d . . P C 2
H28D H 0.6863 0.9685 0.5645 0.042 Uiso 0.481(3) 1 calc R U P C 2
H28E H 0.7361 0.9013 0.6127 0.042 Uiso 0.481(3) 1 calc R U P C 2
H28F H 0.5893 0.9223 0.6063 0.042 Uiso 0.481(3) 1 calc R U P C 2
C29' C 0.5264(4) 0.90916(19) 0.4625(2) 0.0296(9) Uani 0.481(3) 1 d . . P C 2
H29D H 0.4491 0.9107 0.4875 0.044 Uiso 0.481(3) 1 calc R U P C 2
H29E H 0.5122 0.8793 0.4187 0.044 Uiso 0.481(3) 1 calc R U P C 2
H29F H 0.5487 0.9575 0.4484 0.044 Uiso 0.481(3) 1 calc R U P C 2
C30 C 0.7538(4) 0.8719(2) 0.4703(2) 0.0352(10) Uani 0.481(3) 1 d . . P C 2
H30D H 0.7755 0.9200 0.4552 0.053 Uiso 0.481(3) 1 calc R U P C 2
H30E H 0.7294 0.8429 0.4268 0.053 Uiso 0.481(3) 1 calc R U P C 2
H30F H 0.8272 0.8503 0.4986 0.053 Uiso 0.481(3) 1 calc R U P C 2

loop_
_atom_site_aniso_label
_atom_site_aniso_U_11
_atom_site_aniso_U_22
_atom_site_aniso_U_33
_atom_site_aniso_U_23
_atom_site_aniso_U_13
_atom_site_aniso_U_12
C1 0.0279(9) 0.0190(8) 0.0222(8) -0.0003(6) 0.0014(6) 0.0004(7)
N1 0.0301(8) 0.0178(7) 0.0271(7) -0.0020(6) -0.0002(6) 0.0013(6)
C2 0.0256(9) 0.0210(8) 0.0227(8) 0.0011(6) 0.0035(6) -0.0001(7)
O2 0.0364(7) 0.0223(6) 0.0277(6) 0.0027(5) -0.0001(5) -0.0032(5)
C3 0.0304(9) 0.0232(9) 0.0216(8) -0.0018(6) 0.0054(7) 0.0017(7)
C4 0.0255(9) 0.0196(8) 0.0272(8) 0.0021(6) 0.0052(6) 0.0020(7)
C5 0.0273(9) 0.0249(9) 0.0227(8) 0.0029(6) 0.0029(6) -0.0011(7)
C6 0.0266(9) 0.0233(9) 0.0218(8) 0.0011(6) 0.0029(6) -0.0017(7)
C7 0.0269(9) 0.0181(8) 0.0257(8) -0.0005(6) 0.0041(6) 0.0009(7)
C8 0.0355(10) 0.0219(9) 0.0300(9) 0.0019(7) 0.0049(7) 0.0061(7)
C9 0.0482(12) 0.0268(10) 0.0421(11) -0.0063(8) 0.0029(9) 0.0052(9)
C10 0.0452(12) 0.0343(11) 0.0473(12) 0.0030(9) 0.0161(9) 0.0137(9)
C11 0.0443(12) 0.0258(10) 0.0401(11) 0.0063(8) 0.0021(8) 0.0094(8)
C12 0.0439(11) 0.0296(10) 0.0213(8) -0.0026(7) 0.0055(7) -0.0052(8)
C16 0.0285(9) 0.0215(9) 0.0225(8) 0.0002(6) 0.0013(6) 0.0022(7)
C17 0.0207(8) 0.0220(8) 0.0222(8) 0.0006(6) 0.0044(6) 0.0033(6)
C18 0.0216(8) 0.0168(8) 0.0254(8) 0.0031(6) 0.0041(6) 0.0032(6)
C19 0.0196(8) 0.0233(8) 0.0220(8) 0.0012(6) 0.0056(6) 0.0037(6)
C20 0.0229(8) 0.0224(9) 0.0242(8) -0.0032(6) 0.0058(6) 0.0013(7)
C21 0.0221(8) 0.0206(8) 0.0265(8) 0.0014(6) 0.0087(6) 0.0022(6)
C22 0.0242(8) 0.0231(8) 0.0216(8) 0.0031(6) 0.0064(6) 0.0037(7)
C23 0.0336(10) 0.0255(9) 0.0207(8) 0.0019(6) 0.0042(7) 0.0008(7)
C24 0.0400(11) 0.0422(12) 0.0331(10) 0.0076(8) 0.0148(8) 0.0036(9)
C25 0.0342(10) 0.0320(10) 0.0295(9) 0.0049(7) -0.0011(7) 0.0011(8)
C26 0.0663(14) 0.0339(11) 0.0238(9) 0.0003(8) 0.0023(9) -0.0021(10)
C27 0.0327(10) 0.0202(9) 0.0380(10) 0.0029(7) 0.0129(8) -0.0010(7)
C31 0.0351(10) 0.0229(9) 0.0298(9) 0.0046(7) 0.0001(7) -0.0026(7)
C32 0.0295(9) 0.0248(9) 0.0300(9) 0.0050(7) -0.0020(7) -0.0064(7)
C33 0.0306(10) 0.0469(12) 0.0373(10) -0.0057(9) 0.0016(8) -0.0053(9)
C34 0.0366(12) 0.0502(13) 0.0495(13) -0.0037(10) 0.0078(9) -0.0020(10)
C35 0.0320(10) 0.0287(10) 0.0266(9) -0.0016(7) 0.0026(7) 0.0056(7)
C36 0.0385(11) 0.0276(10) 0.0318(9) -0.0035(7) 0.0070(8) 0.0000(8)
C37 0.0483(12) 0.0352(11) 0.0363(10) -0.0011(8) 0.0149(9) 0.0097(9)
C38 0.0441(12) 0.0501(13) 0.0352(11) -0.0027(9) 0.0077(9) 0.0085(10)
O1 0.0580(14) 0.0241(11) 0.0204(10) -0.0034(8) 0.0033(9) 0.0072(9)
C13 0.050(2) 0.053(2) 0.0367(19) -0.0145(16) 0.0218(16) -0.0112(18)
C14 0.084(3) 0.037(2) 0.0233(16) -0.0011(14) 0.0049(17) -0.0101(19)
C15 0.051(2) 0.0350(19) 0.0330(17) -0.0073(14) 0.0095(15) -0.0081(16)
C28 0.053(3) 0.0191(19) 0.042(2) -0.0017(15) 0.0129(19) -0.0009(18)
C29 0.050(3) 0.026(2) 0.0323(19) 0.0035(14) 0.0060(17) -0.0071(17)
C30' 0.038(2) 0.033(2) 0.042(2) 0.0009(16) 0.0073(16) -0.0115(16)
O1' 0.044(2) 0.0196(18) 0.0307(18) -0.0018(13) 0.0028(14) 0.0093(14)
C13' 0.050(3) 0.042(3) 0.029(2) -0.005(2) 0.012(2) 0.001(2)
C14' 0.044(3) 0.055(3) 0.034(3) -0.016(2) -0.008(2) 0.005(2)
C15' 0.063(4) 0.043(3) 0.025(2) -0.005(2) 0.003(2) 0.009(3)
C28' 0.027(2) 0.0232(19) 0.032(2) 0.0010(15) 0.0015(16) -0.0036(16)
C29' 0.035(2) 0.0201(19) 0.033(2) 0.0037(15) -0.0018(16) -0.0013(15)
C30 0.033(2) 0.032(2) 0.043(2) -0.0014(17) 0.0176(17) -0.0098(17)

loop_
_atom_type_symbol
_atom_type_description
_atom_type_scat_dispersion_real
_atom_type_scat_dispersion_imag
_atom_type_scat_source
C C 0.0033 0.0016 'International Tables Vol C Tables 4.2.6.8 and 6.1.1.4'
H H 0.0000 0.0000 'International Tables Vol C Tables 4.2.6.8 and 6.1.1.4'
N N 0.0061 0.0033 'International Tables Vol C Tables 4.2.6.8 and 6.1.1.4'
O O 0.0106 0.0060 'International Tables Vol C Tables 4.2.6.8 and 6.1.1.4'

loop_
_geom_angle_atom_site_label_1
_geom_angle_atom_site_label_2
_geom_angle_atom_site_label_3
_geom_angle
_geom_angle_site_symmetry_1
_geom_angle_site_symmetry_3
_geom_angle_publ_flag
N1 C1 H1 107.1 . . ?
N1 C1 C2 113.66(13) . . ?
N1 C1 C31 110.05(13) . . ?
C2 C1 H1 107.1 . . ?
C2 C1 C31 111.40(13) . . ?
C31 C1 H1 107.1 . . ?
C1 N1 H1A 106.8 . . ?
C16 N1 C1 113.56(12) . . ?
C16 N1 H1A 111.7 . . ?
C3 C2 C1 121.53(14) . . ?
C3 C2 C7 118.57(14) . . ?
C7 C2 C1 119.89(14) . . ?
C18 O2 H2 112.7 . . ?
C2 C3 H3 119.0 . . ?
C2 C3 C4 122.09(15) . . ?
C2 C3 O1 120.18(15) . . ?
C4 C3 H3 119.0 . . ?
C4 C3 O1 117.71(15) . . ?
C3 C4 C8 121.03(14) . . ?
C5 C4 C3 116.75(15) . . ?
C5 C4 C8 122.19(14) . . ?
C4 C5 H5 118.1 . . ?
C4 C5 C6 123.72(15) . . ?
C6 C5 H5 118.1 . . ?
C5 C6 C12 121.24(14) . . ?
C7 C6 C5 116.80(14) . . ?
C7 C6 C12 121.96(15) . . ?
C2 C7 H7 119.0 . . ?
C6 C7 C2 121.99(15) . . ?
C6 C7 H7 119.0 . . ?
C6 C7 O1' 122.61(19) . . ?
O1' C7 C2 115.30(18) . . ?
C4 C8 C9 111.32(15) . . ?
C4 C8 C10 108.79(14) . . ?
C9 C8 C10 109.54(16) . . ?
C11 C8 C4 111.87(14) . . ?
C11 C8 C9 107.20(15) . . ?
C11 C8 C10 108.05(15) . . ?
C8 C9 H9A 109.5 . . ?
C8 C9 H9B 109.5 . . ?
C8 C9 H9C 109.5 . . ?
H9A C9 H9B 109.5 . . ?
H9A C9 H9C 109.5 . . ?
H9B C9 H9C 109.5 . . ?
C8 C10 H10A 109.5 . . ?
C8 C10 H10B 109.5 . . ?
C8 C10 H10C 109.5 . . ?
H10A C10 H10B 109.5 . . ?
H10A C10 H10C 109.5 . . ?
H10B C10 H10C 109.5 . . ?
C8 C11 H11A 109.5 . . ?
C8 C11 H11B 109.5 . . ?
C8 C11 H11C 109.5 . . ?
H11A C11 H11B 109.5 . . ?
H11A C11 H11C 109.5 . . ?
H11B C11 H11C 109.5 . . ?
C6 C12 C13 108.60(17) . . ?
C6 C12 C15 111.16(17) . . ?
C6 C12 C13' 107.3(2) . . ?
C6 C12 C14' 107.0(2) . . ?
C14 C12 C6 114.44(19) . . ?
C14 C12 C13 107.0(2) . . ?
C14 C12 C15 109.1(2) . . ?
C15 C12 C13 106.2(2) . . ?
C13' C12 C14' 105.9(3) . . ?
C15' C12 C6 114.5(2) . . ?
C15' C12 C13' 112.1(3) . . ?
C15' C12 C14' 109.5(3) . . ?
N1 C16 H16 108.1 . . ?
N1 C16 C17 110.32(12) . . ?
N1 C16 C35 111.17(14) . . ?
C17 C16 H16 108.1 . . ?
C17 C16 C35 110.93(13) . . ?
C35 C16 H16 108.1 . . ?
C18 C17 C16 121.67(14) . . ?
C22 C17 C16 118.69(14) . . ?
C22 C17 C18 119.47(14) . . ?
O2 C18 C17 119.89(14) . . ?
O2 C18 C19 119.51(13) . . ?
C17 C18 C19 120.60(14) . . ?
C18 C19 C23 121.42(14) . . ?
C20 C19 C18 117.13(14) . . ?
C20 C19 C23 121.44(14) . . ?
C19 C20 H20 118.0 . . ?
C19 C20 C21 123.99(15) . . ?
C21 C20 H20 118.0 . . ?
C20 C21 C27 121.64(15) . . ?
C22 C21 C20 116.78(15) . . ?
C22 C21 C27 121.54(14) . . ?
C17 C22 H22 119.0 . . ?
C21 C22 C17 122.00(14) . . ?
C21 C22 H22 119.0 . . ?
C24 C23 C19 109.76(14) . . ?
C24 C23 C25 109.74(14) . . ?
C25 C23 C19 110.44(13) . . ?
C26 C23 C19 111.88(14) . . ?
C26 C23 C24 107.87(15) . . ?
C26 C23 C25 107.07(15) . . ?
C23 C24 H24A 109.5 . . ?
C23 C24 H24B 109.5 . . ?
C23 C24 H24C 109.5 . . ?
H24A C24 H24B 109.5 . . ?
H24A C24 H24C 109.5 . . ?
H24B C24 H24C 109.5 . . ?
C23 C25 H25A 109.5 . . ?
C23 C25 H25B 109.5 . . ?
C23 C25 H25C 109.5 . . ?
H25A C25 H25B 109.5 . . ?
H25A C25 H25C 109.5 . . ?
H25B C25 H25C 109.5 . . ?
C23 C26 H26A 109.5 . . ?
C23 C26 H26B 109.5 . . ?
C23 C26 H26C 109.5 . . ?
H26A C26 H26B 109.5 . . ?
H26A C26 H26C 109.5 . . ?
H26B C26 H26C 109.5 . . ?
C21 C27 C28 109.63(18) . . ?
C21 C27 C30' 107.14(18) . . ?
C21 C27 C29' 105.89(18) . . ?
C21 C27 C30 107.21(19) . . ?
C28 C27 C30' 102.5(2) . . ?
C29 C27 C21 116.8(2) . . ?
C29 C27 C28 111.4(2) . . ?
C29 C27 C30' 108.3(2) . . ?
C28' C27 C21 115.88(19) . . ?
C28' C27 C29' 109.2(2) . . ?
C28' C27 C30 113.9(3) . . ?
C30 C27 C29' 103.8(2) . . ?
C1 C31 H31A 108.9 . . ?
C1 C31 H31B 108.9 . . ?
H31A C31 H31B 107.7 . . ?
C32 C31 C1 113.46(14) . . ?
C32 C31 H31A 108.9 . . ?
C32 C31 H31B 108.9 . . ?
C31 C32 H32A 108.6 . . ?
C31 C32 H32B 108.6 . . ?
H32A C32 H32B 107.5 . . ?
C33 C32 C31 114.80(15) . . ?
C33 C32 H32A 108.6 . . ?
C33 C32 H32B 108.6 . . ?
C32 C33 H33A 109.0 . . ?
C32 C33 H33B 109.0 . . ?
H33A C33 H33B 107.8 . . ?
C34 C33 C32 113.10(16) . . ?
C34 C33 H33A 109.0 . . ?
C34 C33 H33B 109.0 . . ?
C33 C34 H34A 109.5 . . ?
C33 C34 H34B 109.5 . . ?
C33 C34 H34C 109.5 . . ?
H34A C34 H34B 109.5 . . ?
H34A C34 H34C 109.5 . . ?
H34B C34 H34C 109.5 . . ?
C16 C35 H35A 108.6 . . ?
C16 C35 H35B 108.6 . . ?
H35A C35 H35B 107.6 . . ?
C36 C35 C16 114.47(14) . . ?
C36 C35 H35A 108.6 . . ?
C36 C35 H35B 108.6 . . ?
C35 C36 H36A 109.0 . . ?
C35 C36 H36B 109.0 . . ?
C35 C36 C37 112.94(16) . . ?
H36A C36 H36B 107.8 . . ?
C37 C36 H36A 109.0 . . ?
C37 C36 H36B 109.0 . . ?
C36 C37 H37A 108.6 . . ?
C36 C37 H37B 108.6 . . ?
H37A C37 H37B 107.6 . . ?
C38 C37 C36 114.45(16) . . ?
C38 C37 H37A 108.6 . . ?
C38 C37 H37B 108.6 . . ?
C37 C38 H38A 109.5 . . ?
C37 C38 H38B 109.5 . . ?
C37 C38 H38C 109.5 . . ?
H38A C38 H38B 109.5 . . ?
H38A C38 H38C 109.5 . . ?
H38B C38 H38C 109.5 . . ?
C3 O1 H1B 114.2 . . ?
C12 C13 H13A 109.5 . . ?
C12 C13 H13B 109.5 . . ?
C12 C13 H13C 109.5 . . ?
H13A C13 H13B 109.5 . . ?
H13A C13 H13C 109.5 . . ?
H13B C13 H13C 109.5 . . ?
C12 C14 H14A 109.5 . . ?
C12 C14 H14B 109.5 . . ?
C12 C14 H14C 109.5 . . ?
H14A C14 H14B 109.5 . . ?
H14A C14 H14C 109.5 . . ?
H14B C14 H14C 109.5 . . ?
C12 C15 H15A 109.5 . . ?
C12 C15 H15B 109.5 . . ?
C12 C15 H15C 109.5 . . ?
H15A C15 H15B 109.5 . . ?
H15A C15 H15C 109.5 . . ?
H15B C15 H15C 109.5 . . ?
C27 C28 H28A 109.5 . . ?
C27 C28 H28B 109.5 . . ?
C27 C28 H28C 109.5 . . ?
H28A C28 H28B 109.5 . . ?
H28A C28 H28C 109.5 . . ?
H28B C28 H28C 109.5 . . ?
C27 C29 H29A 109.5 . . ?
C27 C29 H29B 109.5 . . ?
C27 C29 H29C 109.5 . . ?
H29A C29 H29B 109.5 . . ?
H29A C29 H29C 109.5 . . ?
H29B C29 H29C 109.5 . . ?
C27 C30' H30A 109.5 . . ?
C27 C30' H30B 109.5 . . ?
C27 C30' H30C 109.5 . . ?
H30A C30' H30B 109.5 . . ?
H30A C30' H30C 109.5 . . ?
H30B C30' H30C 109.5 . . ?
C7 O1' H1' 106.8 . . ?
C12 C13' H13D 109.5 . . ?
C12 C13' H13E 109.5 . . ?
C12 C13' H13F 109.5 . . ?
H13D C13' H13E 109.5 . . ?
H13D C13' H13F 109.5 . . ?
H13E C13' H13F 109.5 . . ?
C12 C14' H14D 109.5 . . ?
C12 C14' H14E 109.5 . . ?
C12 C14' H14F 109.5 . . ?
H14D C14' H14E 109.5 . . ?
H14D C14' H14F 109.5 . . ?
H14E C14' H14F 109.5 . . ?
C12 C15' H15D 109.5 . . ?
C12 C15' H15E 109.5 . . ?
C12 C15' H15F 109.5 . . ?
H15D C15' H15E 109.5 . . ?
H15D C15' H15F 109.5 . . ?
H15E C15' H15F 109.5 . . ?
C27 C28' H28D 109.5 . . ?
C27 C28' H28E 109.5 . . ?
C27 C28' H28F 109.5 . . ?
H28D C28' H28E 109.5 . . ?
H28D C28' H28F 109.5 . . ?
H28E C28' H28F 109.5 . . ?
C27 C29' H29D 109.5 . . ?
C27 C29' H29E 109.5 . . ?
C27 C29' H29F 109.5 . . ?
H29D C29' H29E 109.5 . . ?
H29D C29' H29F 109.5 . . ?
H29E C29' H29F 109.5 . . ?
C27 C30 H30D 109.5 . . ?
C27 C30 H30E 109.5 . . ?
C27 C30 H30F 109.5 . . ?
H30D C30 H30E 109.5 . . ?
H30D C30 H30F 109.5 . . ?
H30E C30 H30F 109.5 . . ?

loop_
_geom_bond_atom_site_label_1
_geom_bond_atom_site_label_2
_geom_bond_distance
_geom_bond_site_symmetry_2
_geom_bond_publ_flag
C1 H1 1.0000 . ?
C1 N1 1.480(2) . ?
C1 C2 1.525(2) . ?
C1 C31 1.538(2) . ?
N1 H1A 0.8943 . ?
N1 C16 1.478(2) . ?
C2 C3 1.388(2) . ?
C2 C7 1.400(2) . ?
O2 H2 0.9670 . ?
O2 C18 1.3708(19) . ?
C3 H3 0.9500 . ?
C3 C4 1.401(2) . ?
C3 O1 1.402(2) . ?
C4 C5 1.392(2) . ?
C4 C8 1.539(2) . ?
C5 H5 0.9500 . ?
C5 C6 1.401(2) . ?
C6 C7 1.392(2) . ?
C6 C12 1.539(2) . ?
C7 H7 0.9500 . ?
C7 O1' 1.399(3) . ?
C8 C9 1.540(3) . ?
C8 C10 1.540(3) . ?
C8 C11 1.531(2) . ?
C9 H9A 0.9800 . ?
C9 H9B 0.9800 . ?
C9 H9C 0.9800 . ?
C10 H10A 0.9800 . ?
C10 H10B 0.9800 . ?
C10 H10C 0.9800 . ?
C11 H11A 0.9800 . ?
C11 H11B 0.9800 . ?
C11 H11C 0.9800 . ?
C12 C13 1.597(4) . ?
C12 C14 1.476(4) . ?
C12 C15 1.564(4) . ?
C12 C13' 1.557(5) . ?
C12 C14' 1.595(5) . ?
C12 C15' 1.439(5) . ?
C16 H16 1.0000 . ?
C16 C17 1.522(2) . ?
C16 C35 1.531(2) . ?
C17 C18 1.404(2) . ?
C17 C22 1.393(2) . ?
C18 C19 1.409(2) . ?
C19 C20 1.394(2) . ?
C19 C23 1.540(2) . ?
C20 H20 0.9500 . ?
C20 C21 1.399(2) . ?
C21 C22 1.390(2) . ?
C21 C27 1.537(2) . ?
C22 H22 0.9500 . ?
C23 C24 1.537(2) . ?
C23 C25 1.540(2) . ?
C23 C26 1.536(2) . ?
C24 H24A 0.9800 . ?
C24 H24B 0.9800 . ?
C24 H24C 0.9800 . ?
C25 H25A 0.9800 . ?
C25 H25B 0.9800 . ?
C25 H25C 0.9800 . ?
C26 H26A 0.9800 . ?
C26 H26B 0.9800 . ?
C26 H26C 0.9800 . ?
C27 C28 1.577(4) . ?
C27 C29 1.439(4) . ?
C27 C30' 1.637(4) . ?
C27 C28' 1.420(4) . ?
C27 C29' 1.638(4) . ?
C27 C30 1.542(4) . ?
C31 H31A 0.9900 . ?
C31 H31B 0.9900 . ?
C31 C32 1.530(2) . ?
C32 H32A 0.9900 . ?
C32 H32B 0.9900 . ?
C32 C33 1.521(2) . ?
C33 H33A 0.9900 . ?
C33 H33B 0.9900 . ?
C33 C34 1.521(3) . ?
C34 H34A 0.9800 . ?
C34 H34B 0.9800 . ?
C34 H34C 0.9800 . ?
C35 H35A 0.9900 . ?
C35 H35B 0.9900 . ?
C35 C36 1.525(2) . ?
C36 H36A 0.9900 . ?
C36 H36B 0.9900 . ?
C36 C37 1.529(3) . ?
C37 H37A 0.9900 . ?
C37 H37B 0.9900 . ?
C37 C38 1.526(3) . ?
C38 H38A 0.9800 . ?
C38 H38B 0.9800 . ?
C38 H38C 0.9800 . ?
O1 H1B 0.9512 . ?
C13 H13A 0.9800 . ?
C13 H13B 0.9800 . ?
C13 H13C 0.9800 . ?
C14 H14A 0.9800 . ?
C14 H14B 0.9800 . ?
C14 H14C 0.9800 . ?
C15 H15A 0.9800 . ?
C15 H15B 0.9800 . ?
C15 H15C 0.9800 . ?
C28 H28A 0.9800 . ?
C28 H28B 0.9800 . ?
C28 H28C 0.9800 . ?
C29 H29A 0.9800 . ?
C29 H29B 0.9800 . ?
C29 H29C 0.9800 . ?
C30' H30A 0.9800 . ?
C30' H30B 0.9800 . ?
C30' H30C 0.9800 . ?
O1' H1' 0.9447 . ?
C13' H13D 0.9800 . ?
C13' H13E 0.9800 . ?
C13' H13F 0.9800 . ?
C14' H14D 0.9800 . ?
C14' H14E 0.9800 . ?
C14' H14F 0.9800 . ?
C15' H15D 0.9800 . ?
C15' H15E 0.9800 . ?
C15' H15F 0.9800 . ?
C28' H28D 0.9800 . ?
C28' H28E 0.9800 . ?
C28' H28F 0.9800 . ?
C29' H29D 0.9800 . ?
C29' H29E 0.9800 . ?
C29' H29F 0.9800 . ?
C30 H30D 0.9800 . ?
C30 H30E 0.9800 . ?
C30 H30F 0.9800 . ?

loop_
_geom_torsion_atom_site_label_1
_geom_torsion_atom_site_label_2
_geom_torsion_atom_site_label_3
_geom_torsion_atom_site_label_4
_geom_torsion
_geom_torsion_site_symmetry_1
_geom_torsion_site_symmetry_2
_geom_torsion_site_symmetry_3
_geom_torsion_site_symmetry_4
_geom_torsion_publ_flag
C1 N1 C16 C17 71.41(16) . . . . ?
C1 N1 C16 C35 -165.09(13) . . . . ?
C1 C2 C3 C4 -176.20(15) . . . . ?
C1 C2 C3 O1 5.3(3) . . . . ?
C1 C2 C7 C6 178.75(15) . . . . ?
C1 C2 C7 O1' 2.3(3) . . . . ?
C1 C31 C32 C33 -72.69(19) . . . . ?
N1 C1 C2 C3 -125.02(16) . . . . ?
N1 C1 C2 C7 56.1(2) . . . . ?
N1 C1 C31 C32 173.70(13) . . . . ?
N1 C16 C17 C18 41.0(2) . . . . ?
N1 C16 C17 C22 -143.89(14) . . . . ?
N1 C16 C35 C36 70.33(18) . . . . ?
C2 C1 N1 C16 52.07(18) . . . . ?
C2 C1 C31 C32 -59.29(18) . . . . ?
C2 C3 C4 C5 -2.8(2) . . . . ?
C2 C3 C4 C8 175.35(16) . . . . ?
O2 C18 C19 C20 179.42(14) . . . . ?
O2 C18 C19 C23 -1.0(2) . . . . ?
C3 C2 C7 C6 -0.1(2) . . . . ?
C3 C2 C7 O1' -176.6(2) . . . . ?
C3 C4 C5 C6 0.5(2) . . . . ?
C3 C4 C8 C9 58.5(2) . . . . ?
C3 C4 C8 C10 -62.3(2) . . . . ?
C3 C4 C8 C11 178.39(16) . . . . ?
C4 C5 C6 C7 1.8(2) . . . . ?
C4 C5 C6 C12 -177.61(16) . . . . ?
C5 C4 C8 C9 -123.44(18) . . . . ?
C5 C4 C8 C10 115.76(18) . . . . ?
C5 C4 C8 C11 -3.5(2) . . . . ?
C5 C6 C7 C2 -2.0(2) . . . . ?
C5 C6 C7 O1' 174.2(2) . . . . ?
C5 C6 C12 C13 121.7(2) . . . . ?
C5 C6 C12 C14 2.2(3) . . . . ?
C5 C6 C12 C15 -121.9(2) . . . . ?
C5 C6 C12 C13' 57.7(3) . . . . ?
C5 C6 C12 C14' -55.5(3) . . . . ?
C5 C6 C12 C15' -177.1(3) . . . . ?
C7 C2 C3 C4 2.7(2) . . . . ?
C7 C2 C3 O1 -175.77(17) . . . . ?
C7 C6 C12 C13 -57.7(2) . . . . ?
C7 C6 C12 C14 -177.2(2) . . . . ?
C7 C6 C12 C15 58.7(3) . . . . ?
C7 C6 C12 C13' -121.7(3) . . . . ?
C7 C6 C12 C14' 125.1(3) . . . . ?
C7 C6 C12 C15' 3.5(3) . . . . ?
C8 C4 C5 C6 -177.65(16) . . . . ?
C12 C6 C7 C2 177.43(16) . . . . ?
C12 C6 C7 O1' -6.3(3) . . . . ?
C16 C17 C18 O2 -5.7(2) . . . . ?
C16 C17 C18 C19 174.10(14) . . . . ?
C16 C17 C22 C21 -173.68(14) . . . . ?
C16 C35 C36 C37 172.46(15) . . . . ?
C17 C16 C35 C36 -166.52(14) . . . . ?
C17 C18 C19 C20 -0.3(2) . . . . ?
C17 C18 C19 C23 179.23(14) . . . . ?
C18 C17 C22 C21 1.6(2) . . . . ?
C18 C19 C20 C21 1.2(2) . . . . ?
C18 C19 C23 C24 -63.08(19) . . . . ?
C18 C19 C23 C25 58.0(2) . . . . ?
C18 C19 C23 C26 177.21(15) . . . . ?
C19 C20 C21 C22 -0.7(2) . . . . ?
C19 C20 C21 C27 -178.56(15) . . . . ?
C20 C19 C23 C24 116.48(17) . . . . ?
C20 C19 C23 C25 -122.40(17) . . . . ?
C20 C19 C23 C26 -3.2(2) . . . . ?
C20 C21 C22 C17 -0.7(2) . . . . ?
C20 C21 C27 C28 -51.1(3) . . . . ?
C20 C21 C27 C29 -179.0(2) . . . . ?
C20 C21 C27 C30' 59.4(2) . . . . ?
C20 C21 C27 C28' -11.5(3) . . . . ?
C20 C21 C27 C29' -132.7(2) . . . . ?
C20 C21 C27 C30 117.0(2) . . . . ?
C22 C17 C18 O2 179.25(14) . . . . ?
C22 C17 C18 C19 -1.0(2) . . . . ?
C22 C21 C27 C28 131.1(2) . . . . ?
C22 C21 C27 C29 3.3(3) . . . . ?
C22 C21 C27 C30' -118.3(2) . . . . ?
C22 C21 C27 C28' 170.8(2) . . . . ?
C22 C21 C27 C29' 49.5(2) . . . . ?
C22 C21 C27 C30 -60.8(3) . . . . ?
C23 C19 C20 C21 -178.34(15) . . . . ?
C27 C21 C22 C17 177.13(15) . . . . ?
C31 C1 N1 C16 177.81(13) . . . . ?
C31 C1 C2 C3 109.96(18) . . . . ?
C31 C1 C2 C7 -68.90(19) . . . . ?
C31 C32 C33 C34 176.79(16) . . . . ?
C35 C16 C17 C18 -82.66(18) . . . . ?
C35 C16 C17 C22 92.47(18) . . . . ?
C35 C36 C37 C38 -70.4(2) . . . . ?
O1 C3 C4 C5 175.66(16) . . . . ?
O1 C3 C4 C8 -6.2(3) . . . . ?
